data_4034762
loop_
_publ_author_name
'Bunda, Szilvia'
'Udvardy, Antal'
'Voronova, Krisztina'
'Jo\'o, Ferenc'

_publ_section_title
;
 Organic Solvent-Free, Pd(II)-Salan Complex-Catalyzed Synthesis of Biaryls
 via Suzuki-Miyaura Cross-Coupling in Water and Air.
;
_journal_issue 24
_journal_name_full 'The Journal of organic chemistry'
_journal_page_first 15486
_journal_page_last 15492
_journal_paper_doi 10.1021/acs.joc.8b02340
_journal_volume 83
_journal_year 2018
_chemical_formula_moiety 'C14 H12 O3'
_chemical_formula_sum 'C14 H12 O3'
_chemical_formula_weight 228.24
_space_group_IT_number 2
_space_group_name_Hall '-P 1'
_space_group_name_H-M_alt 'P -1'
_symmetry_cell_setting triclinic
_symmetry_space_group_name_Hall '-P 1'
_symmetry_space_group_name_H-M 'P -1'
_atom_sites_solution_hydrogens geom
_atom_sites_solution_primary direct
_atom_sites_solution_secondary direct
_audit_creation_date 2018-01-22T12:25:33-00:00
_audit_creation_method 'WinGX routine CIF_UPDATE'
_cell_angle_alpha 99.558(6)
_cell_angle_beta 94.814(6)
_cell_angle_gamma 98.928(6)
_cell_formula_units_Z 4
_cell_length_a 7.2650(11)
_cell_length_b 7.4678(13)
_cell_length_c 20.714(3)
_cell_measurement_reflns_used 106
_cell_measurement_temperature 100(2)
_cell_measurement_theta_max 49.51
_cell_measurement_theta_min 8.54
_cell_volume 1087.8(3)
_computing_structure_refinement 'SHELXL-2018/1 (Sheldrick, 2018)'
_diffrn_ambient_temperature 100(2)
_diffrn_measured_fraction_theta_full 0.999
_diffrn_measured_fraction_theta_max 0.999
_diffrn_measurement_device_type 'Bruker D8 VENTURE'
_diffrn_measurement_method 'frames colleting'
_diffrn_radiation_monochromator 'multilayer mirror'
_diffrn_radiation_type MoK\a
_diffrn_radiation_wavelength 0.71073
_diffrn_reflns_av_R_equivalents 0.1161
_diffrn_reflns_Laue_measured_fraction_full 0.999
_diffrn_reflns_Laue_measured_fraction_max 0.999
_diffrn_reflns_limit_h_max 8
_diffrn_reflns_limit_h_min -8
_diffrn_reflns_limit_k_max 8
_diffrn_reflns_limit_k_min -8
_diffrn_reflns_limit_l_max 24
_diffrn_reflns_limit_l_min -24
_diffrn_reflns_number 26364
_diffrn_reflns_point_group_measured_fraction_full 0.999
_diffrn_reflns_point_group_measured_fraction_max 0.999
_diffrn_reflns_theta_full 25.242
_diffrn_reflns_theta_max 25.33
_diffrn_reflns_theta_min 2.805
_diffrn_source 'Mo ImuS3.0 Microfocus sealed tube'
_exptl_absorpt_coefficient_mu 0.098
_exptl_absorpt_correction_T_max 0.745
_exptl_absorpt_correction_T_min 0.632
_exptl_absorpt_correction_type multi-scan
_exptl_absorpt_process_details 'Sheldrick, G. M. (1996). SADABS, University of G&#x00F6;ttingen, Germany.'
_exptl_crystal_colour colorless
_exptl_crystal_density_diffrn 1.394
_exptl_crystal_description plate
_exptl_crystal_F_000 480
_exptl_crystal_size_max 0.7
_exptl_crystal_size_mid 0.15
_exptl_crystal_size_min 0.04
_refine_diff_density_max 0.936
_refine_diff_density_min -0.437
_refine_diff_density_rms 0.115
_refine_ls_extinction_coef 0.032(6)
_refine_ls_extinction_method 'SHELXL-2018/1 (Sheldrick 2018)'
_refine_ls_goodness_of_fit_ref 1.053
_refine_ls_hydrogen_treatment mixed
_refine_ls_matrix_type full
_refine_ls_number_parameters 318
_refine_ls_number_reflns 26364
_refine_ls_number_restraints 2
_refine_ls_restrained_S_all 1.054
_refine_ls_R_factor_all 0.1581
_refine_ls_R_factor_gt 0.0882
_refine_ls_shift/su_max 0
_refine_ls_shift/su_mean 0
_refine_ls_structure_factor_coef Fsqd
_refine_ls_weighting_details 'w=1/[\s^2^(Fo^2^)+(0.0939P)^2^+1.3605P] where P=(Fo^2^+2Fc^2^)/3'
_refine_ls_weighting_scheme calc
_refine_ls_wR_factor_ref 0.2252
_reflns_number_gt 17511
_reflns_number_total 26364
_reflns_threshold_expression 'I > 2\s(I)'
_cod_data_source_file jo8b02340_si_003.cif
_cod_data_source_block 11
_cod_database_code 4034762
_publcif_datablock.id {940157f0-38ee-4bb5-bbb9-66e892c041b9}

_publcif_info_exptl_table_max_cols 4
_publcif_info_exptl_table_use_headnotes n

loop_
_space_group_symop_operation_xyz
'x, y, z'
'-x, -y, -z'

loop_
_atom_site_label
_atom_site_fract_x
_atom_site_fract_y
_atom_site_fract_z
_atom_site_U_iso_or_equiv
_atom_site_adp_type
_atom_site_calc_flag
_atom_site_occupancy
_atom_site_type_symbol
C114 0.1799(5) 0.4494(6) 0.5643(2) 0.0181(10) Uani d 1 C
C101 0.3179(5) 0.4241(6) 0.6167(2) 0.0163(9) Uani d 1 C
C102 0.5091(6) 0.4751(6) 0.6125(2) 0.0213(10) Uani d 1 C
H102 0.549544 0.521042 0.575051 0.026 Uiso calc 1 H
C103 0.6401(6) 0.4589(6) 0.6628(2) 0.0202(10) Uani d 1 C
H103 0.769815 0.49133 0.65887 0.024 Uiso calc 1 H
C104 0.5847(5) 0.3956(5) 0.7194(2) 0.0162(10) Uani d 1 C
C107 0.7239(5) 0.3904(5) 0.7755(2) 0.0161(10) Uani d 1 C
C112 0.6782(5) 0.2864(6) 0.8240(2) 0.0182(10) Uani d 1 C
H112 0.556775 0.213969 0.820025 0.022 Uiso calc 1 H
C111 0.8041(5) 0.2864(6) 0.8772(2) 0.0183(10) Uani d 1 C
H111 0.768777 0.215044 0.909457 0.022 Uiso calc 1 H
C110 0.9823(5) 0.3896(5) 0.8841(2) 0.0149(9) Uani d 1 C
C113 1.2791(6) 0.4938(7) 0.9494(2) 0.0347(13) Uani d 1 C
H11A 1.262259 0.622839 0.954094 0.052 Uiso calc 1 H
H11B 1.349382 0.463686 0.911814 0.052 Uiso calc 1 H
H11C 1.348605 0.475007 0.98962 0.052 Uiso calc 1 H
C108 0.9048(5) 0.4924(6) 0.7833(2) 0.0170(10) Uani d 1 C
H108 0.940217 0.564676 0.751203 0.02 Uiso calc 1 H
C109 1.0346(5) 0.4918(6) 0.8364(2) 0.0190(10) Uani d 1 C
H109 1.157753 0.560485 0.839993 0.023 Uiso calc 1 H
C106 0.2622(5) 0.3562(6) 0.6717(2) 0.0182(10) Uani d 1 C
H106 0.132711 0.317783 0.674568 0.022 Uiso calc 1 H
C105 0.3927(5) 0.3440(6) 0.7221(2) 0.0177(10) Uani d 1 C
H105 0.351212 0.299291 0.759661 0.021 Uiso calc 1 H
C14 0.3185(5) 0.0384(5) 0.4335(2) 0.0178(10) Uani d 1 C
C1 0.1761(5) 0.0569(5) 0.3810(2) 0.0157(9) Uani d 1 C
C6 0.0013(5) 0.0997(6) 0.3947(2) 0.0183(10) Uani d 1 C
H6 -0.027181 0.121187 0.438969 0.022 Uiso calc 1 H
C5 -0.1306(5) 0.1107(6) 0.3438(2) 0.0187(10) Uani d 1 C
H5 -0.249705 0.137807 0.353715 0.022 Uiso calc 1 H
C4 -0.0921(5) 0.0827(5) 0.2780(2) 0.0148(9) Uani d 1 C
C7 -0.2331(5) 0.0920(5) 0.2232(2) 0.0155(9) Uani d 1 C
C12 -0.3789(5) 0.1900(5) 0.2331(2) 0.0152(9) Uani d 1 C
H12 -0.389052 0.251035 0.276345 0.018 Uiso calc 1 H
C11 -0.5110(5) 0.2023(6) 0.1818(2) 0.0184(10) Uani d 1 C
H11 -0.609972 0.26935 0.190335 0.022 Uiso calc 1 H
C10 -0.4966(5) 0.1157(6) 0.1182(2) 0.0166(10) Uani d 1 C
C23 -0.7771(6) 0.2017(6) 0.0755(2) 0.0259(11) Uani d 1 C
H23A -0.856075 0.190684 0.033795 0.039 Uiso calc 1 H
H23B -0.735541 0.332355 0.09469 0.039 Uiso calc 1 H
H23C -0.849303 0.140896 0.106084 0.039 Uiso calc 1 H
C2 0.2157(5) 0.0291(6) 0.3161(2) 0.0174(10) Uani d 1 C
H2 0.334712 0.001335 0.30632 0.021 Uiso calc 1 H
C3 0.0847(5) 0.0410(6) 0.2654(2) 0.0181(10) Uani d 1 C
H3 0.114685 0.02068 0.221322 0.022 Uiso calc 1 H
C8 -0.2226(5) 0.0059(6) 0.1580(2) 0.0184(10) Uani d 1 C
H8 -0.124037 -0.061712 0.149581 0.022 Uiso calc 1 H
C9 -0.3499(5) 0.0161(6) 0.1061(2) 0.0185(10) Uani d 1 C
H9 -0.338755 -0.043234 0.062665 0.022 Uiso calc 1 H
O122 0.0056(4) 0.3929(4) 0.57016(15) 0.0238(8) Uani d 1 O
O123 1.0999(4) 0.3771(4) 0.93851(15) 0.0244(8) Uani d 1 O
O121 0.2309(4) 0.5256(4) 0.51779(15) 0.0273(8) Uani d 1 O
O22 0.2706(4) 0.0579(4) 0.49307(15) 0.0268(8) Uani d 1 O
O5 -0.6197(4) 0.1174(4) 0.06387(14) 0.0226(7) Uani d 1 O
O21 0.4749(4) 0.0049(4) 0.41991(15) 0.0262(8) Uani d 1 O
H122 -0.080(8) 0.427(9) 0.539(3) 0.08(2) Uiso d 1 H
H22 0.367(6) 0.028(8) 0.524(3) 0.060(18) Uiso d 1 H

loop_
_atom_site_aniso_label
_atom_site_aniso_U_11
_atom_site_aniso_U_22
_atom_site_aniso_U_33
_atom_site_aniso_U_12
_atom_site_aniso_U_13
_atom_site_aniso_U_23
C114 0.020(2) 0.018(2) 0.015(3) 0.0057(18) -0.0010(18) 0.0022(19)
C101 0.017(2) 0.016(2) 0.016(2) 0.0050(17) 0.0013(17) 0.0024(18)
C102 0.022(2) 0.024(3) 0.019(3) 0.0036(19) 0.0038(18) 0.007(2)
C103 0.016(2) 0.025(3) 0.021(3) 0.0049(18) 0.0027(18) 0.007(2)
C104 0.021(2) 0.011(2) 0.017(2) 0.0049(17) -0.0007(17) 0.0012(18)
C107 0.018(2) 0.013(2) 0.017(2) 0.0054(17) 0.0030(17) 0.0011(18)
C112 0.015(2) 0.016(2) 0.024(3) 0.0014(17) 0.0023(18) 0.0031(19)
C111 0.021(2) 0.016(2) 0.021(3) 0.0046(17) 0.0036(18) 0.0093(19)
C110 0.019(2) 0.013(2) 0.011(2) 0.0019(17) -0.0030(17) 0.0014(18)
C113 0.020(2) 0.047(3) 0.034(3) -0.007(2) -0.007(2) 0.014(3)
C108 0.015(2) 0.015(2) 0.022(3) 0.0025(17) 0.0040(17) 0.0055(19)
C109 0.015(2) 0.014(2) 0.026(3) 0.0020(17) -0.0003(18) 0.0013(19)
C106 0.016(2) 0.016(2) 0.023(3) 0.0033(17) 0.0025(18) 0.0043(19)
C105 0.022(2) 0.015(2) 0.018(3) 0.0044(17) 0.0036(18) 0.0057(19)
C14 0.020(2) 0.015(2) 0.018(3) 0.0017(18) 0.0019(18) 0.0019(19)
C1 0.016(2) 0.013(2) 0.018(2) 0.0023(17) 0.0011(17) 0.0047(18)
C6 0.021(2) 0.019(2) 0.015(2) 0.0039(18) 0.0031(17) 0.0043(19)
C5 0.016(2) 0.019(2) 0.022(3) 0.0038(17) 0.0034(18) 0.0057(19)
C4 0.013(2) 0.010(2) 0.020(3) -0.0002(16) 0.0015(17) 0.0040(18)
C7 0.015(2) 0.012(2) 0.020(2) 0.0008(16) 0.0024(17) 0.0053(18)
C12 0.018(2) 0.013(2) 0.014(2) -0.0008(17) -0.0004(17) 0.0044(18)
C11 0.018(2) 0.014(2) 0.025(3) 0.0054(17) 0.0056(18) 0.0053(19)
C10 0.015(2) 0.018(2) 0.016(2) -0.0029(17) 0.0010(17) 0.0059(19)
C23 0.032(3) 0.026(3) 0.023(3) 0.011(2) -0.002(2) 0.011(2)
C2 0.015(2) 0.018(2) 0.021(3) 0.0056(17) 0.0028(17) 0.0050(19)
C3 0.017(2) 0.020(2) 0.018(2) 0.0036(17) 0.0036(17) 0.0048(19)
C8 0.015(2) 0.015(2) 0.027(3) 0.0042(17) 0.0062(18) 0.005(2)
C9 0.016(2) 0.019(2) 0.020(3) 0.0033(17) 0.0055(18) 0.0022(19)
O122 0.0162(16) 0.0321(19) 0.0242(19) 0.0059(14) -0.0001(13) 0.0076(15)
O123 0.0207(16) 0.0257(18) 0.0260(19) 0.0001(13) -0.0030(13) 0.0090(14)
O121 0.0228(17) 0.041(2) 0.0230(19) 0.0079(14) 0.0025(13) 0.0163(16)
O22 0.0219(17) 0.042(2) 0.0188(19) 0.0085(14) 0.0012(14) 0.0086(15)
O5 0.0200(16) 0.0294(18) 0.0184(18) 0.0046(13) -0.0003(12) 0.0052(14)
O21 0.0174(16) 0.040(2) 0.0227(19) 0.0102(14) 0.0004(12) 0.0063(15)

loop_
_atom_type_symbol
_atom_type_description
_atom_type_scat_dispersion_real
_atom_type_scat_dispersion_imag
_atom_type_scat_source
C C 0.0033 0.0016 'International Tables Vol C Tables 4.2.6.8 and 6.1.1.4'
H H 0 0 'International Tables Vol C Tables 4.2.6.8 and 6.1.1.4'
O O 0.0106 0.006 'International Tables Vol C Tables 4.2.6.8 and 6.1.1.4'

loop_
_geom_angle_atom_site_label_1
_geom_angle_atom_site_label_2
_geom_angle_atom_site_label_3
_geom_angle
O121 C114 O122 122.8(4)
O121 C114 C101 120.9(4)
O122 C114 C101 116.3(4)
C106 C101 C102 118.8(4)
C106 C101 C114 121.4(4)
C102 C101 C114 119.8(4)
C103 C102 C101 120.3(4)
C103 C102 H102 119.8
C101 C102 H102 119.8
C102 C103 C104 121.2(4)
C102 C103 H103 119.4
C104 C103 H103 119.4
C105 C104 C103 117.4(4)
C105 C104 C107 121.2(4)
C103 C104 C107 121.4(4)
C108 C107 C112 116.9(4)
C108 C107 C104 121.7(4)
C112 C107 C104 121.4(4)
C111 C112 C107 121.7(4)
C111 C112 H112 119.2
C107 C112 H112 119.2
C112 C111 C110 120.4(4)
C112 C111 H111 119.8
C110 C111 H111 119.8
O123 C110 C111 116.0(3)
O123 C110 C109 124.3(3)
C111 C110 C109 119.7(4)
O123 C113 H11A 109.5
O123 C113 H11B 109.5
H11A C113 H11B 109.5
O123 C113 H11C 109.5
H11A C113 H11C 109.5
H11B C113 H11C 109.5
C109 C108 C107 122.1(4)
C109 C108 H108 119
C107 C108 H108 119
C110 C109 C108 119.2(4)
C110 C109 H109 120.4
C108 C109 H109 120.4
C105 C106 C101 120.6(4)
C105 C106 H106 119.7
C101 C106 H106 119.7
C106 C105 C104 121.7(4)
C106 C105 H105 119.2
C104 C105 H105 119.2
O21 C14 O22 123.1(4)
O21 C14 C1 120.3(4)
O22 C14 C1 116.6(3)
C2 C1 C6 119.0(4)
C2 C1 C14 119.3(3)
C6 C1 C14 121.8(4)
C5 C6 C1 120.0(4)
C5 C6 H6 120
C1 C6 H6 120
C6 C5 C4 121.5(4)
C6 C5 H5 119.3
C4 C5 H5 119.3
C5 C4 C3 117.5(4)
C5 C4 C7 121.9(4)
C3 C4 C7 120.6(4)
C12 C7 C8 116.7(4)
C12 C7 C4 121.7(4)
C8 C7 C4 121.5(4)
C7 C12 C11 122.4(4)
C7 C12 H12 118.8
C11 C12 H12 118.8
C10 C11 C12 119.4(4)
C10 C11 H11 120.3
C12 C11 H11 120.3
O5 C10 C11 124.5(4)
O5 C10 C9 115.6(4)
C11 C10 C9 119.9(4)
O5 C23 H23A 109.5
O5 C23 H23B 109.5
H23A C23 H23B 109.5
O5 C23 H23C 109.5
H23A C23 H23C 109.5
H23B C23 H23C 109.5
C3 C2 C1 121.0(4)
C3 C2 H2 119.5
C1 C2 H2 119.5
C2 C3 C4 121.1(4)
C2 C3 H3 119.5
C4 C3 H3 119.5
C9 C8 C7 122.5(4)
C9 C8 H8 118.8
C7 C8 H8 118.8
C8 C9 C10 119.1(4)
C8 C9 H9 120.5
C10 C9 H9 120.5
C114 O122 H122 114(4)
C110 O123 C113 116.8(3)
C14 O22 H22 111(3)
C10 O5 C23 116.8(3)

loop_
_geom_bond_atom_site_label_1
_geom_bond_atom_site_label_2
_geom_bond_distance
C114 O121 1.251(5)
C114 O122 1.293(5)
C114 C101 1.471(6)
C101 C106 1.388(6)
C101 C102 1.396(6)
C102 C103 1.384(6)
C102 H102 0.95
C103 C104 1.402(6)
C103 H103 0.95
C104 C105 1.396(6)
C104 C107 1.484(6)
C107 C108 1.395(5)
C107 C112 1.400(6)
C112 C111 1.371(6)
C112 H112 0.95
C111 C110 1.383(5)
C111 H111 0.95
C110 O123 1.382(5)
C110 C109 1.388(6)
C113 O123 1.428(5)
C113 H11A 0.98
C113 H11B 0.98
C113 H11C 0.98
C108 C109 1.389(6)
C108 H108 0.95
C109 H109 0.95
C106 C105 1.374(6)
C106 H106 0.95
C105 H105 0.95
C14 O21 1.246(5)
C14 O22 1.301(5)
C14 C1 1.476(6)
C1 C2 1.387(6)
C1 C6 1.397(5)
C6 C5 1.385(6)
C6 H6 0.95
C5 C4 1.403(6)
C5 H5 0.95
C4 C3 1.403(5)
C4 C7 1.483(6)
C7 C12 1.388(5)
C7 C8 1.408(6)
C12 C11 1.395(6)
C12 H12 0.95
C11 C10 1.387(6)
C11 H11 0.95
C10 O5 1.381(5)
C10 C9 1.407(6)
C23 O5 1.408(5)
C23 H23A 0.98
C23 H23B 0.98
C23 H23C 0.98
C2 C3 1.380(6)
C2 H2 0.95
C3 H3 0.95
C8 C9 1.379(6)
C8 H8 0.95
C9 H9 0.95
O122 H122 0.94(4)
O22 H22 0.99(4)

loop_
_geom_hbond_atom_site_label_D
_geom_hbond_atom_site_label_H
_geom_hbond_atom_site_label_A
_geom_hbond_distance_DH
_geom_hbond_distance_HA
_geom_hbond_distance_DA
_geom_hbond_angle_DHA
_geom_hbond_site_symmetry_A
_geom_hbond_publ_flag
C23 H23A O123 0.98 2.62 3.426(5) 139.3 1_354 yes
C9 H9 O5 0.95 2.57 3.474(5) 159.3 2_455 yes
O122 H122 O121 0.94(4) 1.67(4) 2.609(4) 177(6) 2_566 yes
O22 H22 O21 0.99(4) 1.64(4) 2.622(4) 175(5) 2_656 yes

loop_
_geom_torsion_atom_site_label_1
_geom_torsion_atom_site_label_2
_geom_torsion_atom_site_label_3
_geom_torsion_atom_site_label_4
_geom_torsion
O121 C114 C101 C106 173.7(4)
O122 C114 C101 C106 -4.8(6)
O121 C114 C101 C102 -4.0(6)
O122 C114 C101 C102 177.5(4)
C106 C101 C102 C103 -0.4(6)
C114 C101 C102 C103 177.4(4)
C101 C102 C103 C104 -1.5(7)
C102 C103 C104 C105 2.0(6)
C102 C103 C104 C107 -175.7(4)
C105 C104 C107 C108 -159.5(4)
C103 C104 C107 C108 18.1(6)
C105 C104 C107 C112 18.9(6)
C103 C104 C107 C112 -163.6(4)
C108 C107 C112 C111 0.8(6)
C104 C107 C112 C111 -177.6(4)
C107 C112 C111 C110 -0.4(6)
C112 C111 C110 O123 -178.6(4)
C112 C111 C110 C109 -0.9(6)
C112 C107 C108 C109 0.1(6)
C104 C107 C108 C109 178.5(4)
O123 C110 C109 C108 179.3(4)
C111 C110 C109 C108 1.7(6)
C107 C108 C109 C110 -1.3(6)
C102 C101 C106 C105 1.7(6)
C114 C101 C106 C105 -176.0(4)
C101 C106 C105 C104 -1.2(6)
C103 C104 C105 C106 -0.7(6)
C107 C104 C105 C106 177.0(4)
O21 C14 C1 C2 2.7(6)
O22 C14 C1 C2 -177.0(4)
O21 C14 C1 C6 -178.1(4)
O22 C14 C1 C6 2.2(6)
C2 C1 C6 C5 1.1(6)
C14 C1 C6 C5 -178.2(4)
C1 C6 C5 C4 -1.1(6)
C6 C5 C4 C3 0.7(6)
C6 C5 C4 C7 179.3(4)
C5 C4 C7 C12 23.6(6)
C3 C4 C7 C12 -157.8(4)
C5 C4 C7 C8 -158.2(4)
C3 C4 C7 C8 20.3(6)
C8 C7 C12 C11 0.8(6)
C4 C7 C12 C11 179.0(4)
C7 C12 C11 C10 -0.7(6)
C12 C11 C10 O5 179.5(3)
C12 C11 C10 C9 0.2(6)
C6 C1 C2 C3 -0.7(6)
C14 C1 C2 C3 178.5(4)
C1 C2 C3 C4 0.4(6)
C5 C4 C3 C2 -0.3(6)
C7 C4 C3 C2 -178.9(4)
C12 C7 C8 C9 -0.3(6)
C4 C7 C8 C9 -178.6(4)
C7 C8 C9 C10 -0.2(6)
O5 C10 C9 C8 -179.2(3)
C11 C10 C9 C8 0.2(6)
C111 C110 O123 C113 -175.1(4)
C109 C110 O123 C113 7.3(6)
C11 C10 O5 C23 -4.9(6)
C9 C10 O5 C23 174.5(4)

loop_
_publcif_info_datablock.id
_publcif_info_datablock.publ_exptl
_publcif_info_datablock.publ_geom
_publcif_info_datablock.structure
{ff4c186e-03a3-48dd-ba2c-068ba715b146} ? ? ?
{940157f0-38ee-4bb5-bbb9-66e892c041b9} y y y

loop_
_publcif_info_exptl_table_extra_item
sin_theta_over_lambda_max

loop_
_publcif_info_tables.block_id
_publcif_info_tables.reference_item
{ff4c186e-03a3-48dd-ba2c-068ba715b146} '_publcif_info_datablock.publ_exptl'
{940157f0-38ee-4bb5-bbb9-66e892c041b9} '_geom_hbond_atom_site_label_D'

loop_
_publcif_info_cif.paper_type
CE
